data_7707810
loop_
_publ_author_name
'Zhang, Wenyao'
'Jin, Wenqi'
'Cheng, Meng'
'Zhang, Ruonan'
'Yang, Zhihua'
'Pan, Shilie'

_publ_section_title
;
 From centrosymmetric to noncentrosymmetric: effect of the cation on the
 crystal structures and birefringence values of
 (NH<sub>4</sub>)<sub><i>n</i>-2</sub>AE(PO<sub>2</sub>F<sub>2</sub>)<sub><i>n</i></sub>
 (AE = Mg, Sr and Ba; <i>n</i> = 2, 3 and 4).
;
_journal_issue 29
_journal_name_full 'Dalton transactions (Cambridge, England : 2003)'
_journal_page_first 10206
_journal_page_last 10213
_journal_paper_doi 10.1039/d1dt00698c
_journal_volume 50
_journal_year 2021
_chemical_formula_moiety '0.5(F12 Mg2 O12 P6), 2(H2 N0.5)'
_chemical_formula_sum 'F6 H4 Mg N O6 P3'
_chemical_formula_weight 345.26
_space_group_crystal_system orthorhombic
_space_group_IT_number 63
_space_group_name_Hall '-C 2c 2'
_space_group_name_H-M_alt 'C m c m'
_atom_sites_solution_hydrogens difmap
_atom_sites_solution_primary iterative
_audit_creation_date 2020-08-13
_audit_creation_method
; 
Olex2 1.2 
(compiled 2018.05.29 svn.r3508 for OlexSys, GUI svn.r5506) 
;
_audit_update_record
;
2021-05-10 deposited with the CCDC.	2021-06-23 downloaded from the CCDC.
;
_cell_angle_alpha 90
_cell_angle_beta 90
_cell_angle_gamma 90
_cell_formula_units_Z 4
_cell_length_a 5.411(4)
_cell_length_b 15.201(12)
_cell_length_c 12.681(10)
_cell_measurement_reflns_used 929
_cell_measurement_temperature 273(2)
_cell_measurement_theta_max 27.21
_cell_measurement_theta_min 2.68
_cell_volume 1043.0(14)
_computing_cell_refinement 'Bruker SAINT'
_computing_data_collection 'Bruker APEX2'
_computing_data_reduction 'Bruker SAINT'
_computing_molecular_graphics 'Olex2 (Dolomanov et al., 2009)'
_computing_publication_material 'Olex2 (Dolomanov et al., 2009)'
_computing_structure_refinement 'ShelXL (Sheldrick, 2015)'
_computing_structure_solution 'olex2.solve (Bourhis et al., 2015)'
_diffrn_ambient_temperature 273.15
_diffrn_measured_fraction_theta_full 0.993
_diffrn_measured_fraction_theta_max 0.993
_diffrn_measurement_device_type 'Bruker APEX-II CCD'
_diffrn_measurement_method '\f and \w scans'
_diffrn_radiation_type MoK\a
_diffrn_radiation_wavelength 0.71073
_diffrn_reflns_av_R_equivalents 0.0362
_diffrn_reflns_av_unetI/netI 0.0303
_diffrn_reflns_Laue_measured_fraction_full 0.993
_diffrn_reflns_Laue_measured_fraction_max 0.993
_diffrn_reflns_limit_h_max 7
_diffrn_reflns_limit_h_min -7
_diffrn_reflns_limit_k_max 19
_diffrn_reflns_limit_k_min -9
_diffrn_reflns_limit_l_max 16
_diffrn_reflns_limit_l_min -15
_diffrn_reflns_number 3195
_diffrn_reflns_point_group_measured_fraction_full 0.993
_diffrn_reflns_point_group_measured_fraction_max 0.993
_diffrn_reflns_theta_full 25.242
_diffrn_reflns_theta_max 27.598
_diffrn_reflns_theta_min 3.125
_diffrn_standards_number 0
_exptl_absorpt_coefficient_mu 0.737
_exptl_absorpt_correction_T_max 0.7456
_exptl_absorpt_correction_T_min 0.6738
_exptl_absorpt_correction_type none
_exptl_absorpt_process_details
; 
SADABS-2016/2 (Bruker,2016/2) was used for absorption correction. 
wR2(int) was 0.1053 before and 0.0464 after correction. 
The Ratio of minimum to maximum transmission is 0.9037. 
The \l/2 correction factor is Not present. 
;
_exptl_crystal_colour colorless
_exptl_crystal_density_diffrn 2.199
_exptl_crystal_description sheet
_exptl_crystal_F_000 680
_exptl_crystal_size_max 0.2
_exptl_crystal_size_mid 0.15
_exptl_crystal_size_min 0.05
_exptl_transmission_factor_max 0.7456
_exptl_transmission_factor_min 0.6738
_refine_diff_density_max 0.632
_refine_diff_density_min -0.662
_refine_diff_density_rms 0.121
_refine_ls_extinction_method none
_refine_ls_goodness_of_fit_ref 1.122
_refine_ls_hydrogen_treatment refxyz
_refine_ls_matrix_type full
_refine_ls_number_parameters 56
_refine_ls_number_reflns 695
_refine_ls_number_restraints 9
_refine_ls_restrained_S_all 1.193
_refine_ls_R_factor_all 0.0628
_refine_ls_R_factor_gt 0.0549
_refine_ls_shift/su_max 0.000
_refine_ls_shift/su_mean 0.000
_refine_ls_structure_factor_coef Fsqd
_refine_ls_weighting_details 'w=1/[\s^2^(Fo^2^)+(0.0836P)^2^+2.5120P] where P=(Fo^2^+2Fc^2^)/3'
_refine_ls_weighting_scheme calc
_refine_ls_wR_factor_gt 0.1450
_refine_ls_wR_factor_ref 0.1513
_reflns_Friedel_coverage 0.000
_reflns_number_gt 579
_reflns_number_total 695
_reflns_threshold_expression 'I > 2\s(I)'
_cod_data_source_file d1dt00698c2.cif
_cod_data_source_block 11
_cod_depositor_comments 'Adding full bibliography for 7707807--7707810.cif.'
_cod_database_code 7707810
_shelx_shelxl_version_number 2014/7
_shelx_space_group_comment
; 
The symmetry employed for this shelxl refinement is uniquely defined 
by the following loop, which should always be used as a source of 
symmetry information in preference to the above space-group names. 
They are only intended as comments. 
;
_shelx_estimated_absorpt_t_max 0.964
_shelx_estimated_absorpt_t_min 0.867
_olex2_refinement_description
; 
1. Fixed Uiso 
 At 1.2 times of: 
  All N(H,H) groups 
2. Restrained distances 
 N1-H1B 
 0.95 with sigma of 0.02 
 N1-H1A 
 0.95 with sigma of 0.02 
 H1A-H1B 
 1.57 with sigma of 0.04 
3. Uiso/Uaniso restraints and constraints 
Uanis(O2) \\sim Ueq: with sigma of 0.005 and sigma for terminal atoms of 0.01 
4. Rigid body (RIGU) restrains 
 H1A, H1B, N1, H1A, H1B 
 with sigma for 1-2 distances of 0.004 and sigma for 1-3 distances of 0.004 
;
_olex2_submission_special_instructions 'No special instructions were received'

loop_
_space_group_symop_operation_xyz
'x, y, z'
'-x, -y, z+1/2'
'x, -y, -z'
'-x, y, -z+1/2'
'x+1/2, y+1/2, z'
'-x+1/2, -y+1/2, z+1/2'
'x+1/2, -y+1/2, -z'
'-x+1/2, y+1/2, -z+1/2'
'-x, -y, -z'
'x, y, -z-1/2'
'-x, y, z'
'x, -y, z-1/2'
'-x+1/2, -y+1/2, -z'
'x+1/2, y+1/2, -z-1/2'
'-x+1/2, y+1/2, z'
'x+1/2, -y+1/2, z-1/2'

loop_
_atom_site_label
_atom_site_type_symbol
_atom_site_fract_x
_atom_site_fract_y
_atom_site_fract_z
_atom_site_U_iso_or_equiv
_atom_site_adp_type
_atom_site_occupancy
_atom_site_site_symmetry_order
_atom_site_calc_flag
_atom_site_refinement_flags_posn
_atom_site_refinement_flags_adp
_atom_site_refinement_flags_occupancy
_atom_site_disorder_assembly
_atom_site_disorder_group
Mg1 Mg 0.5000 0.0000 0.0000 0.0193(5) Uani 1 4 d S T P . .
P1 P 0.0000 0.13589(7) 0.03533(9) 0.0245(4) Uani 1 2 d S T P . .
P2 P 0.5000 -0.08433(12) 0.2500 0.0303(5) Uani 1 4 d S T P . .
O1 O 0.2357(5) 0.0920(2) 0.0395(3) 0.0571(9) Uani 1 1 d . . . . .
O2 O 0.5000 -0.0364(4) 0.1538(4) 0.0742(15) Uani 1 2 d S TU P . .
F1 F 0.0000 0.2036(3) -0.0537(3) 0.0771(13) Uani 1 2 d S T P . .
F2 F 0.0000 0.2019(3) 0.1266(3) 0.0699(13) Uani 1 2 d S T P . .
F3 F 0.2869(8) -0.1503(3) 0.2500 0.0768(13) Uani 1 2 d S T P . .
N1 N 0.5000 0.1589(5) 0.2500 0.0384(14) Uani 1 4 d DS TU P . .
H1A H 0.357(7) 0.195(3) 0.2500 0.046 Uiso 1 2 d DRS TU P . .
H1B H 0.5000 0.130(3) 0.317(3) 0.046 Uiso 1 2 d DRS TU P . .

loop_
_atom_site_aniso_label
_atom_site_aniso_U_11
_atom_site_aniso_U_22
_atom_site_aniso_U_33
_atom_site_aniso_U_23
_atom_site_aniso_U_13
_atom_site_aniso_U_12
Mg1 0.0134(9) 0.0227(10) 0.0219(9) 0.0054(8) 0.000 0.000
P1 0.0151(6) 0.0236(6) 0.0349(7) -0.0032(4) 0.000 0.000
P2 0.0396(10) 0.0318(9) 0.0195(8) 0.000 0.000 0.000
O1 0.0242(14) 0.0441(16) 0.103(3) -0.0037(17) 0.0058(14) 0.0133(12)
O2 0.082(3) 0.095(3) 0.045(2) 0.034(2) 0.000 0.000
F1 0.059(2) 0.097(3) 0.075(3) 0.050(2) 0.000 0.000
F2 0.052(2) 0.082(3) 0.076(3) -0.049(2) 0.000 0.000
F3 0.058(3) 0.062(3) 0.110(3) 0.000 0.000 -0.025(2)
N1 0.036(3) 0.041(4) 0.039(3) 0.000 0.000 0.000

loop_
_atom_type_symbol
_atom_type_description
_atom_type_scat_dispersion_real
_atom_type_scat_dispersion_imag
_atom_type_scat_source
F F 0.0171 0.0103 'International Tables Vol C Tables 4.2.6.8 and 6.1.1.4'
H H 0.0000 0.0000 'International Tables Vol C Tables 4.2.6.8 and 6.1.1.4'
Mg Mg 0.0486 0.0363 'International Tables Vol C Tables 4.2.6.8 and 6.1.1.4'
N N 0.0061 0.0033 'International Tables Vol C Tables 4.2.6.8 and 6.1.1.4'
O O 0.0106 0.0060 'International Tables Vol C Tables 4.2.6.8 and 6.1.1.4'
P P 0.1023 0.0942 'International Tables Vol C Tables 4.2.6.8 and 6.1.1.4'

loop_
_geom_angle_atom_site_label_1
_geom_angle_atom_site_label_2
_geom_angle_atom_site_label_3
_geom_angle
_geom_angle_site_symmetry_1
_geom_angle_site_symmetry_3
_geom_angle_publ_flag
O1 Mg1 O1 87.83(18) . 11_655 ?
O1 Mg1 O1 180.0(2) 11_655 3 ?
O1 Mg1 O1 92.17(18) . 3 ?
O1 Mg1 O1 180.0 . 9_655 ?
O1 Mg1 O1 87.83(18) 3 9_655 ?
O1 Mg1 O1 92.17(18) 11_655 9_655 ?
O2 Mg1 O1 87.23(15) . 11_655 ?
O2 Mg1 O1 92.77(15) 9_655 . ?
O2 Mg1 O1 87.23(15) 9_655 9_655 ?
O2 Mg1 O1 92.77(15) 9_655 11_655 ?
O2 Mg1 O1 87.23(15) . . ?
O2 Mg1 O1 92.77(15) . 3 ?
O2 Mg1 O1 87.23(15) 9_655 3 ?
O2 Mg1 O1 92.77(15) . 9_655 ?
O2 Mg1 O2 180.0 . 9_655 ?
O1 P1 O1 124.6(3) 11 . ?
O1 P1 F1 109.82(15) 11 . ?
O1 P1 F1 109.82(15) . . ?
O1 P1 F2 106.03(16) 11 . ?
O1 P1 F2 106.03(16) . . ?
F1 P1 F2 96.7(3) . . ?
O2 P2 O2 118.3(5) 10_556 . ?
O2 P2 F3 109.66(16) 10_556 . ?
O2 P2 F3 109.66(16) 10_556 11_655 ?
O2 P2 F3 109.66(16) . . ?
O2 P2 F3 109.66(16) . 11_655 ?
F3 P2 F3 98.0(4) . 11_655 ?
P1 O1 Mg1 156.9(2) . . ?
P2 O2 Mg1 165.0(4) . . ?
H1A N1 H1B 105(2) . . ?

loop_
_geom_bond_atom_site_label_1
_geom_bond_atom_site_label_2
_geom_bond_distance
_geom_bond_site_symmetry_2
_geom_bond_publ_flag
Mg1 O1 2.062(3) . ?
Mg1 O1 2.062(3) 9_655 ?
Mg1 O1 2.062(3) 3 ?
Mg1 O1 2.062(3) 11_655 ?
Mg1 O2 2.027(5) 9_655 ?
Mg1 O2 2.027(5) . ?
P1 O1 1.440(3) 11 ?
P1 O1 1.440(3) . ?
P1 F1 1.528(4) . ?
P1 F2 1.532(4) . ?
P2 O2 1.421(4) 10_556 ?
P2 O2 1.421(4) . ?
P2 F3 1.528(4) . ?
P2 F3 1.528(4) 11_655 ?
N1 H1A 0.947(19) . ?
N1 H1B 0.954(19) . ?

loop_
_geom_hbond_atom_site_label_D
_geom_hbond_atom_site_label_H
_geom_hbond_atom_site_label_A
_geom_hbond_distance_DH
_geom_hbond_distance_HA
_geom_hbond_distance_DA
_geom_hbond_angle_DHA
_geom_hbond_site_symmetry_A
N1 H1A F2 0.947(19) 2.49(3) 3.193(3) 131(2) .
N1 H1A F2 0.947(19) 2.49(3) 3.193(3) 131(2) 4
N1 H1B O1 0.954(19) 2.388(19) 3.195(4) 142.2(10) 4_655
N1 H1B O1 0.954(19) 2.388(19) 3.195(4) 142.2(10) 10_556

loop_
_geom_torsion_atom_site_label_1
_geom_torsion_atom_site_label_2
_geom_torsion_atom_site_label_3
_geom_torsion_atom_site_label_4
_geom_torsion
_geom_torsion_site_symmetry_1
_geom_torsion_site_symmetry_2
_geom_torsion_site_symmetry_3
_geom_torsion_site_symmetry_4
_geom_torsion_publ_flag
O1 P1 O1 Mg1 48.6(7) 11 . . . ?
O2 P2 O2 Mg1 180.000(1) 10_556 . . . ?
F1 P1 O1 Mg1 -84.7(6) . . . . ?
F2 P1 O1 Mg1 171.8(5) . . . . ?
F3 P2 O2 Mg1 -53.24(19) . . . . ?
F3 P2 O2 Mg1 53.24(19) 11_655 . . . ?
